data_7201855
loop_
_publ_author_name
'Kuan, Fong Sheen'
'Yei Ho, Soo'
'Tadbuppa, Primjira P.'
'Tiekink, Edward R. T.'

_publ_section_title
;
 Electronic and steric control over Au&#x22EF;Au, C--H&#x22EF;O and
 C--H&#x22EF;\p interactions in the crystal structures of mononuclear
 triarylphosphinegold(i) carbonimidothioates: R3PAu[SC(OMe)=NR&#x2032;]
 for R&#x2009;=&#x2009;Ph, o-tol, m-tol or p-tol, and
 R&#x2032;&#x2009;=&#x2009;Ph, o-tol, m-tol, p-tol or C6H4NO2-4
;
_journal_issue 5
_journal_name_full CrystEngComm
_journal_page_first 548
_journal_paper_doi 10.1039/b717198f
_journal_volume 10
_journal_year 2008
_chemical_formula_moiety 'C29 H28 Au N2 O3 P S, 0.5(C H Cl3)'
_chemical_formula_sum 'C29.5 H28.5 Au Cl1.5 N2 O3 P S'
_chemical_formula_weight 772.21
_chemical_name_systematic
;
?
;
_space_group_IT_number 14
_symmetry_cell_setting monoclinic
_symmetry_space_group_name_Hall '-P 2ybc'
_symmetry_space_group_name_H-M 'P 1 21/c 1'
_atom_sites_solution_hydrogens geom
_atom_sites_solution_primary direct
_atom_sites_solution_secondary difmap
_audit_creation_method SHELXL-97
_cell_angle_alpha 90
_cell_angle_beta 95.948(2)
_cell_angle_gamma 90
_cell_formula_units_Z 4
_cell_length_a 7.7818(5)
_cell_length_b 25.6944(17)
_cell_length_c 14.9227(10)
_cell_measurement_reflns_used 4185
_cell_measurement_temperature 223(2)
_cell_measurement_theta_max 23.5
_cell_measurement_theta_min 2.8
_cell_volume 2967.7(3)
_computing_cell_refinement 'SAINT (Bruker, 2000)'
_computing_data_collection 'SMART (Bruker, 2000)'
_computing_data_reduction 'SHELXTL (Bruker, 2000)'
_computing_molecular_graphics 'ORTEPII (Johnson, 1976)'
_computing_publication_material 'SHELXL-97 (Sheldrick, 1997)'
_computing_structure_refinement 'SHELXL-97 (Sheldrick, 1997)'
_computing_structure_solution 'PATTY in DIRDIF92 (Beurskens et al., 1992)'
_diffrn_ambient_temperature 223(2)
_diffrn_measured_fraction_theta_full 0.995
_diffrn_measured_fraction_theta_max 0.995
_diffrn_measurement_device_type 'Bruker AXS SMART CCD'
_diffrn_measurement_method '\w scans'
_diffrn_radiation_monochromator graphite
_diffrn_radiation_source 'fine-focus sealed tube'
_diffrn_radiation_type MoK\a
_diffrn_radiation_wavelength 0.71069
_diffrn_reflns_av_R_equivalents 0.057
_diffrn_reflns_av_sigmaI/netI 0.070
_diffrn_reflns_limit_h_max 9
_diffrn_reflns_limit_h_min -10
_diffrn_reflns_limit_k_max 34
_diffrn_reflns_limit_k_min -36
_diffrn_reflns_limit_l_max 20
_diffrn_reflns_limit_l_min -19
_diffrn_reflns_number 24780
_diffrn_reflns_theta_full 30.0
_diffrn_reflns_theta_max 30.0
_diffrn_reflns_theta_min 1.6
_diffrn_standards_decay_% 0
_diffrn_standards_number 0
_exptl_absorpt_coefficient_mu 5.250
_exptl_absorpt_correction_T_max 1
_exptl_absorpt_correction_T_min 0.491
_exptl_absorpt_correction_type multi-scan
_exptl_absorpt_process_details '(SADABS, Bruker, 2000 & Blessing, 1995)'
_exptl_crystal_colour pale-yellow
_exptl_crystal_density_diffrn 1.728
_exptl_crystal_density_method 'not measured'
_exptl_crystal_description needle
_exptl_crystal_F_000 1516
_exptl_crystal_size_max 0.34
_exptl_crystal_size_mid 0.05
_exptl_crystal_size_min 0.02
_refine_diff_density_max 1.34
_refine_diff_density_min -0.94
_refine_diff_density_rms 0.179
_refine_ls_extinction_method none
_refine_ls_goodness_of_fit_ref 1.04
_refine_ls_hydrogen_treatment constr
_refine_ls_matrix_type full
_refine_ls_number_parameters 364
_refine_ls_number_reflns 8593
_refine_ls_number_restraints 3
_refine_ls_restrained_S_all 1.05
_refine_ls_R_factor_all 0.073
_refine_ls_R_factor_gt 0.045
_refine_ls_shift/su_max 0.001
_refine_ls_shift/su_mean 0.000
_refine_ls_structure_factor_coef Fsqd
_refine_ls_weighting_details 'calc w=1/[\s^2^(Fo^2^)+(0.0541P)^2^+0.576P] where P=(Fo^2^+2Fc^2^)/3'
_refine_ls_weighting_scheme calc
_refine_ls_wR_factor_gt 0.098
_refine_ls_wR_factor_ref 0.120
_reflns_number_gt 6134
_reflns_number_total 8593
_reflns_threshold_expression I>2\s(I)
_cod_data_source_file b717198f.txt
_cod_data_source_block (o-tol)3PAu(SC(OMe)=NC6H4NO2-4).0.5(CHCl3)
_cod_original_sg_symbol_H-M 'P 21/c'
_cod_original_formula_sum 'C29.50 H28.50 Au Cl1.50 N2 O3 P S'
_cod_database_code 7201855

loop_
_symmetry_equiv_pos_as_xyz
'x, y, z'
'-x, y+1/2, -z+1/2'
'-x, -y, -z'
'x, -y-1/2, z-1/2'

loop_
_atom_site_label
_atom_site_type_symbol
_atom_site_fract_x
_atom_site_fract_y
_atom_site_fract_z
_atom_site_U_iso_or_equiv
_atom_site_adp_type
_atom_site_occupancy
_atom_site_symmetry_multiplicity
_atom_site_calc_flag
_atom_site_refinement_flags
_atom_site_disorder_assembly
_atom_site_disorder_group
Au Au -0.22229(2) -0.207563(8) -0.314622(13) 0.03137(8) Uani 1 1 d . . .
S1 S -0.02710(19) -0.27498(6) -0.29061(10) 0.0394(3) Uani 1 1 d . . .
P1 P -0.39643(16) -0.13637(5) -0.33078(9) 0.0277(3) Uani 1 1 d . . .
O1 O -0.1211(7) -0.2785(2) -0.4627(3) 0.0741(18) Uani 1 1 d . . .
O2 O 0.7994(7) -0.4070(2) -0.2038(4) 0.0845(19) Uani 1 1 d . . .
O3 O 0.6184(8) -0.4611(3) -0.1607(4) 0.0810(18) Uani 1 1 d . . .
N1 N 0.1228(8) -0.3237(3) -0.4217(4) 0.067(2) Uani 1 1 d . . .
N2 N 0.6532(7) -0.4233(2) -0.2040(4) 0.0506(14) Uani 1 1 d . . .
C1 C 0.0008(9) -0.2965(3) -0.3992(4) 0.0504(18) Uani 1 1 d . . .
C2 C 0.2514(8) -0.3459(3) -0.3589(4) 0.0476(17) Uani 1 1 d . . .
C3 C 0.2131(8) -0.3867(3) -0.3043(4) 0.0510(17) Uani 1 1 d . . .
H3 H 0.0978 -0.3970 -0.3019 0.061 Uiso 1 1 calc R . .
C4 C 0.3448(8) -0.4123(3) -0.2533(4) 0.0444(14) Uani 1 1 d . . .
H4 H 0.3203 -0.4403 -0.2162 0.053 Uiso 1 1 calc R . .
C5 C 0.5132(7) -0.3961(2) -0.2574(4) 0.0384(13) Uani 1 1 d . . .
C6 C 0.5514(9) -0.3546(3) -0.3082(4) 0.0475(15) Uani 1 1 d . . .
H6 H 0.6662 -0.3432 -0.3077 0.057 Uiso 1 1 calc R . .
C7 C 0.4217(9) -0.3296(3) -0.3601(4) 0.0506(16) Uani 1 1 d . . .
H7 H 0.4476 -0.3014 -0.3966 0.061 Uiso 1 1 calc R . .
C8 C -0.1038(16) -0.2958(5) -0.5531(6) 0.137(6) Uani 1 1 d . . .
H8A H -0.1961 -0.2811 -0.5940 0.206 Uiso 1 1 calc R . .
H8B H -0.1106 -0.3335 -0.5555 0.206 Uiso 1 1 calc R . .
H8C H 0.0069 -0.2846 -0.5707 0.206 Uiso 1 1 calc R . .
C9 C -0.5748(6) -0.1415(2) -0.4194(3) 0.0300(11) Uani 1 1 d . . .
C10 C -0.5491(7) -0.1611(2) -0.5057(4) 0.0317(11) Uani 1 1 d . . .
C11 C -0.6944(8) -0.1657(2) -0.5695(4) 0.0401(13) Uani 1 1 d . . .
H11 H -0.6799 -0.1782 -0.6275 0.048 Uiso 1 1 calc R . .
C12 C -0.8583(8) -0.1522(3) -0.5491(4) 0.0475(16) Uani 1 1 d . . .
H12 H -0.9535 -0.1560 -0.5928 0.057 Uiso 1 1 calc R . .
C13 C -0.8824(7) -0.1332(3) -0.4645(4) 0.0452(15) Uani 1 1 d . . .
H13 H -0.9934 -0.1239 -0.4507 0.054 Uiso 1 1 calc R . .
C14 C -0.7403(7) -0.1279(2) -0.4000(4) 0.0384(13) Uani 1 1 d . . .
H14 H -0.7566 -0.1151 -0.3425 0.046 Uiso 1 1 calc R . .
C15 C -0.2725(6) -0.0792(2) -0.3561(3) 0.0289(11) Uani 1 1 d . . .
C16 C -0.1184(6) -0.0662(2) -0.3016(3) 0.0310(11) Uani 1 1 d . . .
C17 C -0.0292(7) -0.0219(2) -0.3242(4) 0.0393(13) Uani 1 1 d . . .
H17 H 0.0729 -0.0125 -0.2886 0.047 Uiso 1 1 calc R . .
C18 C -0.0864(8) 0.0086(2) -0.3972(4) 0.0400(13) Uani 1 1 d . . .
H18 H -0.0243 0.0385 -0.4104 0.048 Uiso 1 1 calc R . .
C19 C -0.2351(7) -0.0047(2) -0.4512(4) 0.0365(12) Uani 1 1 d . . .
H19 H -0.2730 0.0156 -0.5017 0.044 Uiso 1 1 calc R . .
C20 C -0.3274(6) -0.0482(2) -0.4303(4) 0.0319(11) Uani 1 1 d . . .
H20 H -0.4291 -0.0570 -0.4667 0.038 Uiso 1 1 calc R . .
C21 C -0.4942(6) -0.1186(2) -0.2281(3) 0.0341(12) Uani 1 1 d . . .
C22 C -0.5704(7) -0.1565(3) -0.1774(4) 0.0408(14) Uani 1 1 d . . .
C23 C -0.6314(8) -0.1396(4) -0.0966(4) 0.059(2) Uani 1 1 d . . .
H23 H -0.6833 -0.1640 -0.0610 0.071 Uiso 1 1 calc R . .
C24 C -0.6184(9) -0.0898(4) -0.0681(5) 0.061(2) Uani 1 1 d . . .
H24 H -0.6565 -0.0805 -0.0125 0.073 Uiso 1 1 calc R . .
C25 C -0.5503(9) -0.0531(3) -0.1197(5) 0.061(2) Uani 1 1 d . . .
H25 H -0.5457 -0.0182 -0.1011 0.074 Uiso 1 1 calc R . .
C26 C -0.4885(8) -0.0673(3) -0.1987(4) 0.0461(15) Uani 1 1 d . . .
H26 H -0.4411 -0.0417 -0.2339 0.055 Uiso 1 1 calc R . .
C27 C -0.3749(8) -0.1747(3) -0.5327(4) 0.0469(15) Uani 1 1 d . . .
H27A H -0.2991 -0.1447 -0.5238 0.070 Uiso 1 1 calc R . .
H27B H -0.3856 -0.1847 -0.5957 0.070 Uiso 1 1 calc R . .
H27C H -0.3269 -0.2034 -0.4961 0.070 Uiso 1 1 calc R . .
C28 C -0.0471(8) -0.0978(3) -0.2209(4) 0.0429(14) Uani 1 1 d . . .
H28A H 0.0547 -0.0808 -0.1915 0.064 Uiso 1 1 calc R . .
H28B H -0.0164 -0.1323 -0.2404 0.064 Uiso 1 1 calc R . .
H28C H -0.1339 -0.1007 -0.1790 0.064 Uiso 1 1 calc R . .
C29 C -0.5932(10) -0.2115(3) -0.2060(6) 0.061(2) Uani 1 1 d . . .
H29A H -0.4810 -0.2281 -0.2050 0.092 Uiso 1 1 calc R . .
H29B H -0.6517 -0.2129 -0.2666 0.092 Uiso 1 1 calc R . .
H29C H -0.6618 -0.2296 -0.1651 0.092 Uiso 1 1 calc R . .
C30 C -0.022(2) -0.4665(7) -0.4931(10) 0.086(6) Uani 0.50 1 d PD . .
Cl1 Cl -0.1214(5) -0.50386(14) -0.5775(2) 0.1400(14) Uani 1 1 d D . .
Cl2 Cl -0.1795(9) -0.4386(4) -0.4362(6) 0.158(3) Uani 0.50 1 d PD . .

loop_
_atom_site_aniso_label
_atom_site_aniso_U_11
_atom_site_aniso_U_22
_atom_site_aniso_U_33
_atom_site_aniso_U_23
_atom_site_aniso_U_13
_atom_site_aniso_U_12
Au 0.02800(11) 0.03297(12) 0.03285(12) 0.00098(9) 0.00176(7) 0.00399(9)
S1 0.0380(8) 0.0435(8) 0.0356(7) -0.0012(6) -0.0018(6) 0.0128(6)
P1 0.0234(6) 0.0316(7) 0.0281(6) 0.0016(5) 0.0029(5) 0.0007(5)
O1 0.074(4) 0.097(4) 0.045(3) -0.027(3) -0.022(2) 0.055(3)
O2 0.040(3) 0.087(4) 0.119(5) 0.010(4) -0.023(3) 0.011(3)
O3 0.082(4) 0.082(4) 0.077(4) 0.028(3) -0.006(3) 0.028(3)
N1 0.063(4) 0.094(5) 0.043(3) -0.013(3) -0.006(3) 0.042(4)
N2 0.045(3) 0.047(3) 0.057(3) 0.002(3) -0.007(3) 0.016(3)
C1 0.043(3) 0.064(5) 0.041(3) -0.013(3) -0.009(3) 0.026(3)
C2 0.048(4) 0.058(4) 0.036(3) -0.013(3) -0.004(3) 0.031(3)
C3 0.032(3) 0.068(5) 0.052(4) -0.014(4) -0.001(3) 0.007(3)
C4 0.043(3) 0.044(4) 0.046(3) -0.001(3) 0.007(3) -0.001(3)
C5 0.034(3) 0.040(3) 0.040(3) -0.003(3) -0.004(2) 0.011(2)
C6 0.045(4) 0.043(4) 0.053(4) 0.001(3) -0.001(3) 0.004(3)
C7 0.054(4) 0.049(4) 0.048(4) 0.011(3) 0.002(3) 0.006(3)
C8 0.158(11) 0.193(13) 0.049(5) -0.052(6) -0.048(6) 0.118(10)
C9 0.023(2) 0.030(3) 0.036(3) 0.004(2) 0.000(2) -0.002(2)
C10 0.031(3) 0.031(3) 0.033(3) 0.005(2) 0.004(2) 0.003(2)
C11 0.046(3) 0.034(3) 0.038(3) -0.002(3) -0.004(3) 0.001(3)
C12 0.037(3) 0.052(4) 0.050(4) 0.002(3) -0.012(3) -0.005(3)
C13 0.024(3) 0.064(4) 0.047(3) -0.003(3) 0.001(2) 0.001(3)
C14 0.026(3) 0.050(4) 0.039(3) 0.005(3) 0.003(2) -0.001(2)
C15 0.022(2) 0.039(3) 0.027(2) 0.001(2) 0.0079(19) 0.002(2)
C16 0.025(2) 0.036(3) 0.032(3) -0.004(2) 0.003(2) 0.002(2)
C17 0.032(3) 0.043(3) 0.042(3) -0.001(3) 0.001(2) -0.005(2)
C18 0.043(3) 0.029(3) 0.049(3) 0.000(3) 0.012(3) -0.009(2)
C19 0.038(3) 0.033(3) 0.039(3) 0.010(2) 0.004(2) -0.001(2)
C20 0.024(2) 0.036(3) 0.035(3) -0.001(2) 0.002(2) 0.003(2)
C21 0.022(2) 0.052(4) 0.029(3) 0.002(3) 0.0025(19) 0.005(2)
C22 0.026(3) 0.058(4) 0.039(3) 0.009(3) 0.004(2) -0.003(3)
C23 0.041(4) 0.097(6) 0.041(4) 0.024(4) 0.011(3) 0.000(4)
C24 0.049(4) 0.094(6) 0.041(4) -0.011(4) 0.015(3) 0.008(4)
C25 0.056(4) 0.077(5) 0.053(4) -0.028(4) 0.014(3) 0.006(4)
C26 0.039(3) 0.052(4) 0.049(4) -0.003(3) 0.014(3) 0.002(3)
C27 0.042(3) 0.060(4) 0.038(3) -0.002(3) 0.004(3) 0.014(3)
C28 0.037(3) 0.048(4) 0.042(3) 0.005(3) -0.006(2) -0.005(3)
C29 0.052(4) 0.062(5) 0.071(5) 0.026(4) 0.015(4) -0.013(3)
C30 0.082(13) 0.121(16) 0.051(9) -0.013(11) -0.008(8) -0.023(12)
Cl1 0.184(4) 0.114(3) 0.111(2) 0.024(2) -0.040(2) -0.032(2)
Cl2 0.103(5) 0.206(9) 0.162(6) -0.066(6) 0.008(4) -0.056(5)

loop_
_atom_type_symbol
_atom_type_description
_atom_type_scat_dispersion_real
_atom_type_scat_dispersion_imag
_atom_type_scat_source
C C 0.0033 0.0016 'International Tables Vol C Tables 4.2.6.8 and 6.1.1.4'
H H 0.0000 0.0000 'International Tables Vol C Tables 4.2.6.8 and 6.1.1.4'
Au Au -2.0133 8.8022 'International Tables Vol C Tables 4.2.6.8 and 6.1.1.4'
N N 0.0061 0.0033 'International Tables Vol C Tables 4.2.6.8 and 6.1.1.4'
O O 0.0106 0.0060 'International Tables Vol C Tables 4.2.6.8 and 6.1.1.4'
P P 0.1023 0.0942 'International Tables Vol C Tables 4.2.6.8 and 6.1.1.4'
S S 0.1246 0.1234 'International Tables Vol C Tables 4.2.6.8 and 6.1.1.4'
Cl Cl 0.1484 0.1585 'International Tables Vol C Tables 4.2.6.8 and 6.1.1.4'

loop_
_geom_angle_atom_site_label_1
_geom_angle_atom_site_label_2
_geom_angle_atom_site_label_3
_geom_angle
_geom_angle_site_symmetry_1
_geom_angle_site_symmetry_3
_geom_angle_publ_flag
P1 Au S1 174.69(5) . . ?
C1 S1 Au 103.7(2) . . ?
C15 P1 C9 106.8(2) . . ?
C15 P1 C21 104.3(3) . . ?
C9 P1 C21 105.8(2) . . ?
C15 P1 Au 110.41(17) . . ?
C9 P1 Au 114.85(18) . . ?
C21 P1 Au 113.89(18) . . ?
C1 O1 C8 115.0(5) . . ?
C1 N1 C2 123.3(6) . . ?
O3 N2 O2 122.5(6) . . ?
O3 N2 C5 118.7(6) . . ?
O2 N2 C5 118.8(6) . . ?
N1 C1 O1 120.0(6) . . ?
N1 C1 S1 126.6(5) . . ?
O1 C1 S1 113.3(4) . . ?
C3 C2 C7 120.1(5) . . ?
C3 C2 N1 121.0(7) . . ?
C7 C2 N1 118.5(7) . . ?
C2 C3 C4 119.7(6) . . ?
C2 C3 H3 120.1 . . ?
C4 C3 H3 120.1 . . ?
C3 C4 C5 119.0(6) . . ?
C3 C4 H4 120.5 . . ?
C5 C4 H4 120.5 . . ?
C6 C5 C4 121.6(6) . . ?
C6 C5 N2 119.1(6) . . ?
C4 C5 N2 119.3(6) . . ?
C5 C6 C7 119.6(6) . . ?
C5 C6 H6 120.2 . . ?
C7 C6 H6 120.2 . . ?
C2 C7 C6 119.9(6) . . ?
C2 C7 H7 120.1 . . ?
C6 C7 H7 120.1 . . ?
O1 C8 H8A 109.5 . . ?
O1 C8 H8B 109.5 . . ?
H8A C8 H8B 109.5 . . ?
O1 C8 H8C 109.5 . . ?
H8A C8 H8C 109.5 . . ?
H8B C8 H8C 109.5 . . ?
C10 C9 C14 119.9(5) . . ?
C10 C9 P1 121.2(4) . . ?
C14 C9 P1 118.9(4) . . ?
C9 C10 C11 117.9(5) . . ?
C9 C10 C27 123.0(5) . . ?
C11 C10 C27 119.0(5) . . ?
C12 C11 C10 121.6(6) . . ?
C12 C11 H11 119.2 . . ?
C10 C11 H11 119.2 . . ?
C13 C12 C11 120.2(5) . . ?
C13 C12 H12 119.9 . . ?
C11 C12 H12 119.9 . . ?
C12 C13 C14 119.4(6) . . ?
C12 C13 H13 120.3 . . ?
C14 C13 H13 120.3 . . ?
C13 C14 C9 121.0(6) . . ?
C13 C14 H14 119.5 . . ?
C9 C14 H14 119.5 . . ?
C20 C15 C16 119.5(5) . . ?
C20 C15 P1 120.1(4) . . ?
C16 C15 P1 120.4(4) . . ?
C17 C16 C15 117.8(5) . . ?
C17 C16 C28 118.8(5) . . ?
C15 C16 C28 123.4(5) . . ?
C18 C17 C16 121.9(5) . . ?
C18 C17 H17 119.1 . . ?
C16 C17 H17 119.1 . . ?
C17 C18 C19 120.1(5) . . ?
C17 C18 H18 119.9 . . ?
C19 C18 H18 119.9 . . ?
C18 C19 C20 119.6(5) . . ?
C18 C19 H19 120.2 . . ?
C20 C19 H19 120.2 . . ?
C19 C20 C15 121.1(5) . . ?
C19 C20 H20 119.4 . . ?
C15 C20 H20 119.4 . . ?
C22 C21 C26 119.4(5) . . ?
C22 C21 P1 120.8(5) . . ?
C26 C21 P1 119.7(5) . . ?
C23 C22 C21 116.5(6) . . ?
C23 C22 C29 120.0(6) . . ?
C21 C22 C29 123.5(6) . . ?
C24 C23 C22 122.8(7) . . ?
C24 C23 H23 118.6 . . ?
C22 C23 H23 118.6 . . ?
C25 C24 C23 120.0(7) . . ?
C25 C24 H24 120.0 . . ?
C23 C24 H24 120.0 . . ?
C26 C25 C24 119.8(7) . . ?
C26 C25 H25 120.1 . . ?
C24 C25 H25 120.1 . . ?
C25 C26 C21 121.4(7) . . ?
C25 C26 H26 119.3 . . ?
C21 C26 H26 119.3 . . ?
C10 C27 H27A 109.5 . . ?
C10 C27 H27B 109.5 . . ?
H27A C27 H27B 109.5 . . ?
C10 C27 H27C 109.5 . . ?
H27A C27 H27C 109.5 . . ?
H27B C27 H27C 109.5 . . ?
C16 C28 H28A 109.5 . . ?
C16 C28 H28B 109.5 . . ?
H28A C28 H28B 109.5 . . ?
C16 C28 H28C 109.5 . . ?
H28A C28 H28C 109.5 . . ?
H28B C28 H28C 109.5 . . ?
C22 C29 H29A 109.5 . . ?
C22 C29 H29B 109.5 . . ?
H29A C29 H29B 109.5 . . ?
C22 C29 H29C 109.5 . . ?
H29A C29 H29C 109.5 . . ?
H29B C29 H29C 109.5 . . ?
Cl1 C30 Cl1 116.0(11) . 3_544 ?
Cl1 C30 Cl2 107.8(9) . . ?
Cl1 C30 Cl2 110.5(9) 3_544 . ?
Cl1 C30 C30 56.2(7) . 3_544 ?
Cl1 C30 C30 59.8(10) 3_544 3_544 ?
Cl2 C30 C30 128.2(17) . 3_544 ?
C30 Cl1 C30 64.0(11) . 3_544 ?

loop_
_geom_bond_atom_site_label_1
_geom_bond_atom_site_label_2
_geom_bond_distance
_geom_bond_site_symmetry_2
_geom_bond_publ_flag
Au P1 2.2745(13) . ?
Au S1 2.3073(14) . ?
S1 C1 1.747(7) . ?
P1 C15 1.818(5) . ?
P1 C9 1.820(5) . ?
P1 C21 1.838(5) . ?
O1 C1 1.351(7) . ?
O1 C8 1.441(9) . ?
O2 N2 1.213(8) . ?
O3 N2 1.212(8) . ?
N1 C1 1.252(8) . ?
N1 C2 1.418(8) . ?
N2 C5 1.460(7) . ?
C2 C3 1.378(10) . ?
C2 C7 1.392(9) . ?
C3 C4 1.379(8) . ?
C3 H3 0.9400 . ?
C4 C5 1.382(8) . ?
C4 H4 0.9400 . ?
C5 C6 1.358(9) . ?
C6 C7 1.368(8) . ?
C6 H6 0.9400 . ?
C7 H7 0.9400 . ?
C8 H8A 0.9700 . ?
C8 H8B 0.9700 . ?
C8 H8C 0.9700 . ?
C9 C10 1.416(7) . ?
C9 C14 1.393(7) . ?
C10 C11 1.406(7) . ?
C10 C27 1.496(8) . ?
C11 C12 1.386(9) . ?
C11 H11 0.9400 . ?
C12 C13 1.384(9) . ?
C12 H12 0.9400 . ?
C13 C14 1.395(8) . ?
C13 H13 0.9400 . ?
C14 H14 0.9400 . ?
C15 C20 1.394(7) . ?
C15 C16 1.417(7) . ?
C16 C17 1.394(8) . ?
C16 C28 1.509(8) . ?
C17 C18 1.378(8) . ?
C17 H17 0.9400 . ?
C18 C19 1.382(8) . ?
C18 H18 0.9400 . ?
C19 C20 1.381(8) . ?
C19 H19 0.9400 . ?
C20 H20 0.9400 . ?
C21 C22 1.401(8) . ?
C21 C26 1.389(9) . ?
C22 C23 1.410(9) . ?
C22 C29 1.482(9) . ?
C23 C24 1.348(11) . ?
C23 H23 0.9400 . ?
C24 C25 1.358(11) . ?
C24 H24 0.9400 . ?
C25 C26 1.369(9) . ?
C25 H25 0.9400 . ?
C26 H26 0.9400 . ?
C27 H27A 0.9700 . ?
C27 H27B 0.9700 . ?
C27 H27C 0.9700 . ?
C28 H28A 0.9700 . ?
C28 H28B 0.9700 . ?
C28 H28C 0.9700 . ?
C29 H29A 0.9700 . ?
C29 H29B 0.9700 . ?
C29 H29C 0.9700 . ?
C30 Cl1 1.705(13) . ?
C30 Cl1 1.639(18) 3_544 ?
C30 Cl2 1.719(15) . ?
C30 C30 1.77(4) 3_544 ?
Cl1 C30 1.639(18) 3_544 ?
